data_7122803
loop_
_publ_author_name
'Ballester, Francisco J.'
'Ortega, Enrique'
'Porto, Vanesa'
'Kostrhunova, Hana'
'Davila-Ferreira, Nerea'
'Bautista, Delia'
'Brabec, Viktor'
'Dom\'inguez, Fernando'
'Santana, M. Dolores'
'Ruiz, Jos\'e'

_publ_section_title
;
 New half-sandwich ruthenium(ii) complexes as proteosynthesis inhibitors
 in cancer cells.
;
_journal_name_full 'Chemical communications (Cambridge, England)'
_journal_paper_doi 10.1039/c8cc09211g
_journal_year 2019
_chemical_formula_sum 'C22 H22 Cl N O Ru'
_chemical_formula_weight 452.92
_space_group_crystal_system monoclinic
_space_group_IT_number 14
_space_group_name_Hall '-P 2yn'
_space_group_name_H-M_alt 'P 1 21/n 1'
_symmetry_space_group_name_Hall '-P 2yn'
_symmetry_space_group_name_H-M 'P 1 21/n 1'
_atom_sites_solution_hydrogens geom
_audit_creation_method SHELXL-2018/1
_audit_update_record
;
2018-11-19 deposited with the CCDC.
2019-01-02 downloaded from the CCDC.
;
_cell_angle_alpha 90
_cell_angle_beta 90.3829(17)
_cell_angle_gamma 90
_cell_formula_units_Z 4
_cell_length_a 11.1703(6)
_cell_length_b 13.1012(6)
_cell_length_c 12.5663(6)
_cell_measurement_reflns_used 9807
_cell_measurement_temperature 100(2)
_cell_measurement_theta_max 30.55
_cell_measurement_theta_min 2.39
_cell_volume 1838.97(16)
_computing_cell_refinement 'SAINT V8.38A (Bruker AXS Inc.)'
_computing_data_collection 'APEX3 2017.3 (Bruker AXS Inc.)'
_computing_data_reduction 'SAINT V8.38A (Bruker AXS Inc.)'
_computing_molecular_graphics 'Bruker SHELXTL'
_computing_publication_material 'Bruker SHELXTL'
_computing_structure_refinement 'SHELXL-2018/1 (Sheldrick, 2018)'
_computing_structure_solution 'SHELXT 2014/5 (Sheldrick, 2014)'
_diffrn_ambient_temperature 100(2)
_diffrn_detector_area_resol_mean 10.4167
_diffrn_measured_fraction_theta_full 1.000
_diffrn_measured_fraction_theta_max 0.998
_diffrn_measurement_device_type 'Bruker D8 QUEST'
_diffrn_measurement_method 'w-scans and phi-scans'
_diffrn_radiation_type MoK\a
_diffrn_radiation_wavelength 0.71073
_diffrn_reflns_av_R_equivalents 0.0342
_diffrn_reflns_av_unetI/netI 0.0181
_diffrn_reflns_Laue_measured_fraction_full 1.000
_diffrn_reflns_Laue_measured_fraction_max 0.998
_diffrn_reflns_limit_h_max 15
_diffrn_reflns_limit_h_min -15
_diffrn_reflns_limit_k_max 18
_diffrn_reflns_limit_k_min -17
_diffrn_reflns_limit_l_max 18
_diffrn_reflns_limit_l_min -17
_diffrn_reflns_number 60483
_diffrn_reflns_point_group_measured_fraction_full 1.000
_diffrn_reflns_point_group_measured_fraction_max 0.998
_diffrn_reflns_theta_full 25.242
_diffrn_reflns_theta_max 30.604
_diffrn_reflns_theta_min 2.246
_diffrn_source 'high brilliance microfocus sealed tube '
_exptl_absorpt_coefficient_mu 1.009
_exptl_absorpt_correction_T_max 0.8622
_exptl_absorpt_correction_T_min 0.7756
_exptl_absorpt_correction_type multi-scan
_exptl_absorpt_process_details SADABS
_exptl_crystal_colour orange
_exptl_crystal_density_diffrn 1.636
_exptl_crystal_description prism
_exptl_crystal_F_000 920
_exptl_crystal_size_max 0.450
_exptl_crystal_size_mid 0.140
_exptl_crystal_size_min 0.090
_refine_diff_density_max 0.541
_refine_diff_density_min -0.669
_refine_diff_density_rms 0.076
_refine_ls_extinction_method none
_refine_ls_goodness_of_fit_ref 1.079
_refine_ls_hydrogen_treatment constr
_refine_ls_matrix_type full
_refine_ls_number_parameters 238
_refine_ls_number_reflns 5647
_refine_ls_number_restraints 0
_refine_ls_restrained_S_all 1.079
_refine_ls_R_factor_all 0.0263
_refine_ls_R_factor_gt 0.0209
_refine_ls_shift/su_max 0.002
_refine_ls_shift/su_mean 0.000
_refine_ls_structure_factor_coef Fsqd
_refine_ls_weighting_details 'w=1/[\s^2^(Fo^2^)+(0.0200P)^2^+1.2814P] where P=(Fo^2^+2Fc^2^)/3'
_refine_ls_weighting_scheme calc
_refine_ls_wR_factor_gt 0.0473
_refine_ls_wR_factor_ref 0.0489
_reflns_Friedel_coverage 0.000
_reflns_number_gt 5043
_reflns_number_total 5647
_reflns_threshold_expression 'I > 2\s(I)'
_cod_data_source_file c8cc09211g2.cif
_cod_data_source_block Ru150326sp
_cod_database_code 7122803
_shelx_shelxl_version_number 2018/1
_shelx_space_group_comment
;
The symmetry employed for this shelxl refinement is uniquely defined
by the following loop, which should always be used as a source of
symmetry information in preference to the above space-group names.
They are only intended as comments.
;
_shelx_estimated_absorpt_t_min 0.660
_shelx_estimated_absorpt_t_max 0.915

loop_
_space_group_symop_operation_xyz
'x, y, z'
'-x+1/2, y+1/2, -z+1/2'
'-x, -y, -z'
'x-1/2, -y-1/2, z-1/2'

loop_
_atom_site_label
_atom_site_type_symbol
_atom_site_fract_x
_atom_site_fract_y
_atom_site_fract_z
_atom_site_U_iso_or_equiv
_atom_site_adp_type
_atom_site_occupancy
_atom_site_site_symmetry_order
_atom_site_calc_flag
_atom_site_refinement_flags_posn
_atom_site_refinement_flags_adp
Ru1 Ru 0.97511(2) 0.23153(2) 0.75780(2) 0.00877(3) Uani 1 1 d . .
Cl1 Cl 1.07647(3) 0.18210(3) 0.59537(3) 0.01433(7) Uani 1 1 d . .
N1 N 1.13576(10) 0.30105(9) 0.80448(9) 0.0106(2) Uani 1 1 d . .
C1 C 0.92057(12) 0.21255(10) 0.92375(10) 0.0118(2) Uani 1 1 d . .
C2 C 0.82567(12) 0.25665(10) 0.86423(11) 0.0139(3) Uani 1 1 d . .
H2 H 0.799462 0.327951 0.880309 0.017 Uiso 1 1 calc R U
C3 C 0.78124(12) 0.20667(11) 0.77095(11) 0.0159(3) Uani 1 1 d . .
H3 H 0.725986 0.244664 0.722133 0.019 Uiso 1 1 calc R U
C4 C 0.83084(13) 0.11425(11) 0.73656(11) 0.0164(3) Uani 1 1 d . .
C5 C 0.92295(13) 0.06780(11) 0.79993(11) 0.0152(3) Uani 1 1 d . .
H5 H 0.970076 0.010363 0.768713 0.018 Uiso 1 1 calc R U
C6 C 0.96563(12) 0.11459(10) 0.89174(11) 0.0127(2) Uani 1 1 d . .
H6 H 1.042007 0.089307 0.924272 0.015 Uiso 1 1 calc R U
C7 C 0.97371(13) 0.26208(11) 1.02213(11) 0.0156(3) Uani 1 1 d . .
H7 H 1.061936 0.249169 1.021385 0.019 Uiso 1 1 calc R U
C8 C 0.92344(14) 0.21163(12) 1.12261(11) 0.0193(3) Uani 1 1 d . .
H8A H 0.838289 0.228345 1.129144 0.029 Uiso 1 1 calc R U
H8B H 0.966922 0.236912 1.185269 0.029 Uiso 1 1 calc R U
H28C H 0.933008 0.137438 1.117582 0.029 Uiso 1 1 calc R U
C9 C 0.95532(18) 0.37720(12) 1.02587(13) 0.0289(4) Uani 1 1 d . .
H9A H 0.983360 0.407684 0.959319 0.043 Uiso 1 1 calc R U
H29B H 1.000733 0.405820 1.085819 0.043 Uiso 1 1 calc R U
H29C H 0.870029 0.392182 1.034861 0.043 Uiso 1 1 calc R U
C10 C 0.78435(17) 0.06087(14) 0.63894(13) 0.0268(4) Uani 1 1 d . .
H10A H 0.724760 0.009806 0.659605 0.040 Uiso 1 1 calc R U
H10B H 0.850766 0.027102 0.602493 0.040 Uiso 1 1 calc R U
H10C H 0.747197 0.110860 0.591031 0.040 Uiso 1 1 calc R U
C11 C 0.95906(12) 0.37313(10) 0.69151(10) 0.0101(2) Uani 1 1 d . .
C12 C 0.87064(12) 0.40705(10) 0.62058(10) 0.0111(2) Uani 1 1 d . .
H12 H 0.809604 0.361212 0.598127 0.013 Uiso 1 1 calc R U
C13 C 0.87040(12) 0.50743(10) 0.58199(10) 0.0110(2) Uani 1 1 d . .
C14 C 0.95608(12) 0.57795(10) 0.61692(11) 0.0121(2) Uani 1 1 d . .
H14 H 0.952560 0.646938 0.593817 0.015 Uiso 1 1 calc R U
C15 C 1.04620(12) 0.54603(10) 0.68561(11) 0.0117(2) Uani 1 1 d . .
H15 H 1.105231 0.593014 0.709681 0.014 Uiso 1 1 calc R U
C16 C 1.04979(12) 0.44424(10) 0.71934(10) 0.0105(2) Uani 1 1 d . .
C17 C 1.14958(12) 0.40187(10) 0.78114(10) 0.0105(2) Uani 1 1 d . .
C18 C 1.25220(12) 0.45494(11) 0.81360(11) 0.0137(3) Uani 1 1 d . .
H18 H 1.261508 0.524978 0.795909 0.016 Uiso 1 1 calc R U
C19 C 1.33995(12) 0.40497(11) 0.87154(11) 0.0148(3) Uani 1 1 d . .
H19 H 1.409220 0.440598 0.895285 0.018 Uiso 1 1 calc R U
C20 C 1.32562(12) 0.30195(11) 0.89466(11) 0.0146(3) Uani 1 1 d . .
H20 H 1.384964 0.266069 0.934161 0.018 Uiso 1 1 calc R U
C21 C 1.22321(12) 0.25248(10) 0.85905(11) 0.0129(3) Uani 1 1 d . .
H21 H 1.214270 0.181742 0.873617 0.016 Uiso 1 1 calc R U
C22 C 0.78523(12) 0.54045(10) 0.49923(11) 0.0130(2) Uani 1 1 d . .
H22 H 0.788538 0.609619 0.476752 0.016 Uiso 1 1 calc R U
O1 O 0.71065(9) 0.48531(8) 0.45740(8) 0.0175(2) Uani 1 1 d . .

loop_
_atom_site_aniso_label
_atom_site_aniso_U_11
_atom_site_aniso_U_22
_atom_site_aniso_U_33
_atom_site_aniso_U_23
_atom_site_aniso_U_13
_atom_site_aniso_U_12
Ru1 0.00997(5) 0.00730(5) 0.00905(5) 0.00117(4) 0.00130(3) -0.00094(4)
Cl1 0.01702(15) 0.01345(15) 0.01256(14) -0.00087(11) 0.00337(11) 0.00104(12)
N1 0.0117(5) 0.0107(5) 0.0093(5) 0.0003(4) 0.0024(4) -0.0002(4)
C1 0.0137(6) 0.0115(6) 0.0103(6) 0.0012(5) 0.0042(5) -0.0024(5)
C2 0.0124(6) 0.0118(6) 0.0176(6) 0.0024(5) 0.0058(5) -0.0004(5)
C3 0.0115(6) 0.0192(7) 0.0169(7) 0.0071(5) 0.0011(5) -0.0035(5)
C4 0.0190(7) 0.0170(7) 0.0132(6) 0.0027(5) 0.0011(5) -0.0096(5)
C5 0.0196(7) 0.0102(6) 0.0157(6) 0.0012(5) 0.0054(5) -0.0041(5)
C6 0.0139(6) 0.0114(6) 0.0128(6) 0.0033(5) 0.0027(5) -0.0008(5)
C7 0.0182(7) 0.0169(6) 0.0119(6) -0.0024(5) 0.0036(5) -0.0059(5)
C8 0.0252(7) 0.0218(8) 0.0108(6) 0.0007(5) 0.0015(5) -0.0055(6)
C9 0.0529(11) 0.0160(7) 0.0179(7) -0.0044(6) 0.0073(7) -0.0101(7)
C10 0.0358(9) 0.0290(9) 0.0157(7) -0.0005(6) -0.0037(6) -0.0158(7)
C11 0.0116(6) 0.0090(6) 0.0098(6) -0.0001(4) 0.0042(4) -0.0002(4)
C12 0.0118(6) 0.0097(6) 0.0118(6) -0.0009(5) 0.0026(5) -0.0010(5)
C13 0.0116(6) 0.0101(6) 0.0112(6) -0.0006(5) 0.0041(5) 0.0017(5)
C14 0.0140(6) 0.0083(6) 0.0142(6) -0.0004(5) 0.0044(5) 0.0005(5)
C15 0.0133(6) 0.0090(6) 0.0129(6) -0.0016(5) 0.0028(5) -0.0021(5)
C16 0.0117(6) 0.0110(6) 0.0088(6) -0.0010(4) 0.0029(4) -0.0006(5)
C17 0.0118(6) 0.0118(6) 0.0081(6) -0.0003(4) 0.0031(4) -0.0011(5)
C18 0.0158(6) 0.0130(6) 0.0122(6) -0.0008(5) 0.0017(5) -0.0035(5)
C19 0.0127(6) 0.0201(7) 0.0118(6) -0.0028(5) 0.0005(5) -0.0028(5)
C20 0.0128(6) 0.0188(7) 0.0123(6) -0.0005(5) 0.0005(5) 0.0020(5)
C21 0.0133(6) 0.0139(6) 0.0117(6) 0.0014(5) 0.0021(5) 0.0016(5)
C22 0.0133(6) 0.0119(6) 0.0137(6) -0.0001(5) 0.0040(5) 0.0034(5)
O1 0.0151(5) 0.0170(5) 0.0203(5) -0.0019(4) -0.0020(4) 0.0006(4)

loop_
_atom_type_symbol
_atom_type_description
_atom_type_scat_dispersion_real
_atom_type_scat_dispersion_imag
_atom_type_scat_source
C C 0.0033 0.0016 'International Tables Vol C Tables 4.2.6.8 and 6.1.1.4'
H H 0.0000 0.0000 'International Tables Vol C Tables 4.2.6.8 and 6.1.1.4'
N N 0.0061 0.0033 'International Tables Vol C Tables 4.2.6.8 and 6.1.1.4'
Cl Cl 0.1484 0.1585 'International Tables Vol C Tables 4.2.6.8 and 6.1.1.4'
Ru Ru -1.2594 0.8363 'International Tables Vol C Tables 4.2.6.8 and 6.1.1.4'
O O 0.0106 0.0060 'International Tables Vol C Tables 4.2.6.8 and 6.1.1.4'

loop_
_geom_angle_atom_site_label_1
_geom_angle_atom_site_label_2
_geom_angle_atom_site_label_3
_geom_angle
C11 Ru1 N1 77.97(5)
C11 Ru1 C2 92.74(5)
N1 Ru1 C2 115.01(5)
C11 Ru1 C1 117.87(5)
N1 Ru1 C1 91.49(5)
C2 Ru1 C1 37.90(5)
C11 Ru1 C3 94.67(5)
N1 Ru1 C3 152.52(5)
C2 Ru1 C3 38.18(5)
C1 Ru1 C3 68.35(5)
C11 Ru1 C4 120.89(5)
N1 Ru1 C4 161.13(5)
C2 Ru1 C4 67.79(5)
C1 Ru1 C4 80.29(5)
C3 Ru1 C4 36.78(6)
C11 Ru1 C6 155.24(5)
N1 Ru1 C6 97.45(5)
C2 Ru1 C6 66.87(5)
C1 Ru1 C6 37.44(5)
C3 Ru1 C6 78.12(5)
C4 Ru1 C6 65.81(5)
C11 Ru1 C5 157.77(5)
N1 Ru1 C5 124.26(5)
C2 Ru1 C5 78.54(5)
C1 Ru1 C5 66.43(5)
C3 Ru1 C5 65.83(5)
C4 Ru1 C5 36.88(5)
C6 Ru1 C5 35.41(5)
C11 Ru1 Cl1 86.53(4)
N1 Ru1 Cl1 87.02(3)
C2 Ru1 Cl1 157.34(4)
C1 Ru1 Cl1 154.69(4)
C3 Ru1 Cl1 119.27(4)
C4 Ru1 Cl1 93.21(4)
C6 Ru1 Cl1 117.76(4)
C5 Ru1 Cl1 93.75(4)
C21 N1 C17 118.96(12)
C21 N1 Ru1 123.62(9)
C17 N1 Ru1 117.38(9)
C2 C1 C6 118.60(12)
C2 C1 C7 122.98(12)
C6 C1 C7 118.37(12)
C2 C1 Ru1 70.30(8)
C6 C1 Ru1 74.62(8)
C7 C1 Ru1 128.22(9)
C1 C2 C3 120.06(13)
C1 C2 Ru1 71.80(8)
C3 C2 Ru1 71.90(8)
C4 C3 C2 120.88(13)
C4 C3 Ru1 73.32(8)
C2 C3 Ru1 69.92(8)
C3 C4 C5 118.66(13)
C3 C4 C10 121.28(14)
C5 C4 C10 119.96(14)
C3 C4 Ru1 69.90(8)
C5 C4 Ru1 73.25(8)
C10 C4 Ru1 131.38(10)
C6 C5 C4 121.05(13)
C6 C5 Ru1 72.02(8)
C4 C5 Ru1 69.87(8)
C5 C6 C1 120.54(13)
C5 C6 Ru1 72.57(8)
C1 C6 Ru1 67.94(7)
C1 C7 C9 113.41(13)
C1 C7 C8 110.10(11)
C9 C7 C8 110.54(12)
C12 C11 C16 116.66(12)
C12 C11 Ru1 127.50(10)
C16 C11 Ru1 115.83(9)
C11 C12 C13 121.22(12)
C14 C13 C12 120.76(12)
C14 C13 C22 117.76(12)
C12 C13 C22 121.37(12)
C15 C14 C13 119.25(12)
C14 C15 C16 119.68(12)
C15 C16 C11 122.14(12)
C15 C16 C17 122.83(12)
C11 C16 C17 114.96(12)
N1 C17 C18 120.86(12)
N1 C17 C16 113.26(11)
C18 C17 C16 125.87(12)
C19 C18 C17 119.67(13)
C18 C19 C20 119.19(13)
C21 C20 C19 118.84(13)
N1 C21 C20 122.45(13)
O1 C22 C13 124.60(13)

loop_
_geom_bond_atom_site_label_1
_geom_bond_atom_site_label_2
_geom_bond_distance
Ru1 C11 2.0410(13)
Ru1 N1 2.0928(11)
Ru1 C2 2.1711(14)
Ru1 C1 2.1906(13)
Ru1 C3 2.1973(14)
Ru1 C4 2.2413(14)
Ru1 C6 2.2789(13)
Ru1 C5 2.2859(14)
Ru1 Cl1 2.4287(3)
N1 C21 1.3492(17)
N1 C17 1.3621(17)
C1 C2 1.416(2)
C1 C6 1.4370(19)
C1 C7 1.5139(19)
C2 C3 1.429(2)
C3 C4 1.401(2)
C4 C5 1.433(2)
C4 C10 1.502(2)
C5 C6 1.388(2)
C7 C9 1.523(2)
C7 C8 1.535(2)
C11 C12 1.3986(18)
C11 C16 1.4186(18)
C12 C13 1.4016(18)
C13 C14 1.3988(19)
C13 C22 1.4699(19)
C14 C15 1.3863(19)
C15 C16 1.3999(18)
C16 C17 1.4636(18)
C17 C18 1.3991(18)
C18 C19 1.382(2)
C19 C20 1.390(2)
C20 C21 1.386(2)
C22 O1 1.2192(17)

loop_
_geom_hbond_atom_site_label_D
_geom_hbond_atom_site_label_H
_geom_hbond_atom_site_label_A
_geom_hbond_distance_DH
_geom_hbond_distance_HA
_geom_hbond_distance_DA
_geom_hbond_angle_DHA
_geom_hbond_site_symmetry_A
_geom_hbond_publ_flag
C21 H21 O1 0.95 2.43 3.3547(17) 164.7 4_666 yes
